data_2231338
loop_
_publ_author_name
'Saraswathi, B. S.'
'Foro, Sabine'
'Gowda, B. Thimme'

_publ_section_title
;
 <i>N</i>-(2,5-Dichlorophenyl)succinamic acid
;
_journal_coeditor_code VM2110
_journal_issue 8
_journal_name_full 'Acta Crystallographica Section E'
_journal_page_first o2093
_journal_paper_doi 10.1107/S1600536811028297
_journal_volume 67
_journal_year 2011
_chemical_formula_iupac 'C10 H9 Cl2 N O3'
_chemical_formula_moiety 'C10 H9 Cl2 N O3'
_chemical_formula_sum 'C10 H9 Cl2 N O3'
_chemical_formula_weight 262.08
_chemical_name_systematic
;
<i>N</i>-(2,5-Dichlorophenyl)succinamic acid
;
_space_group_IT_number 14
_symmetry_cell_setting monoclinic
_symmetry_space_group_name_Hall '-P 2ybc'
_symmetry_space_group_name_H-M 'P 1 21/c 1'
_atom_sites_solution_hydrogens geom
_atom_sites_solution_primary direct
_atom_sites_solution_secondary difmap
_audit_creation_method SHELXL-97
_cell_angle_alpha 90.00
_cell_angle_beta 91.93(2)
_cell_angle_gamma 90.00
_cell_formula_units_Z 4
_cell_length_a 5.7260(10)
_cell_length_b 4.7870(10)
_cell_length_c 41.583(6)
_cell_measurement_reflns_used 987
_cell_measurement_temperature 293(2)
_cell_measurement_theta_max 27.68
_cell_measurement_theta_min 2.93
_cell_volume 1139.2(4)
_computing_cell_refinement
;
CrysAlis RED (Oxford Diffraction, 2009)
;
_computing_data_collection
;
CrysAlis CCD (Oxford Diffraction, 2009)
;
_computing_data_reduction
;
CrysAlis RED (Oxford Diffraction, 2009)
;
_computing_molecular_graphics 'PLATON (Spek, 2009)'
_computing_publication_material 'SHELXL97 (Sheldrick, 2008)'
_computing_structure_refinement 'SHELXL97 (Sheldrick, 2008)'
_computing_structure_solution 'SHELXS97 (Sheldrick, 2008)'
_diffrn_ambient_temperature 293(2)
_diffrn_measured_fraction_theta_full 0.989
_diffrn_measured_fraction_theta_max 0.989
_diffrn_measurement_device_type
;
Oxford Diffraction Xcalibur diffractometer
with a Sapphire CCD detector
;
_diffrn_measurement_method
;
Rotation method data acquisition using \w
;
_diffrn_radiation_monochromator graphite
_diffrn_radiation_source 'fine-focus sealed tube'
_diffrn_radiation_type MoK\a
_diffrn_radiation_wavelength 0.71073
_diffrn_reflns_av_R_equivalents 0.0220
_diffrn_reflns_av_sigmaI/netI 0.0372
_diffrn_reflns_limit_h_max 6
_diffrn_reflns_limit_h_min -5
_diffrn_reflns_limit_k_max 2
_diffrn_reflns_limit_k_min -5
_diffrn_reflns_limit_l_max 37
_diffrn_reflns_limit_l_min -50
_diffrn_reflns_number 3375
_diffrn_reflns_theta_full 25.34
_diffrn_reflns_theta_max 25.34
_diffrn_reflns_theta_min 2.94
_diffrn_standards_decay_% 0
_diffrn_standards_number 0
_exptl_absorpt_coefficient_mu 0.560
_exptl_absorpt_correction_T_max 0.9514
_exptl_absorpt_correction_T_min 0.7908
_exptl_absorpt_correction_type multi-scan
_exptl_absorpt_process_details
;
(CrysAlis RED; Oxford Diffraction, 2009)
;
_exptl_crystal_colour colourless
_exptl_crystal_density_diffrn 1.528
_exptl_crystal_density_method 'not measured'
_exptl_crystal_description needle
_exptl_crystal_F_000 536
_exptl_crystal_size_max 0.44
_exptl_crystal_size_mid 0.16
_exptl_crystal_size_min 0.09
_refine_diff_density_max 0.753
_refine_diff_density_min -0.412
_refine_ls_extinction_method none
_refine_ls_goodness_of_fit_ref 1.139
_refine_ls_hydrogen_treatment mixed
_refine_ls_matrix_type full
_refine_ls_number_parameters 185
_refine_ls_number_reflns 2046
_refine_ls_number_restraints 54
_refine_ls_restrained_S_all 1.162
_refine_ls_R_factor_all 0.1006
_refine_ls_R_factor_gt 0.0768
_refine_ls_shift/su_max 0.048
_refine_ls_shift/su_mean 0.005
_refine_ls_structure_factor_coef Fsqd
_refine_ls_weighting_details 'calc w=1/[\s^2^(Fo^2^)+(0.0436P)^2^+4.5440P] where P=(Fo^2^+2Fc^2^)/3'
_refine_ls_weighting_scheme calc
_refine_ls_wR_factor_gt 0.1609
_refine_ls_wR_factor_ref 0.1708
_reflns_number_gt 1552
_reflns_number_total 2046
_reflns_threshold_expression I>2\s(I)
_cod_data_source_file vm2110.cif
_cod_data_source_block I
_cod_original_sg_symbol_H-M 'P 21/c'
_cod_database_code 2231338
_cod_database_fobs_code 2231338

loop_
_symmetry_equiv_pos_as_xyz
'x, y, z'
'-x, y+1/2, -z+1/2'
'-x, -y, -z'
'x, -y-1/2, z-1/2'

loop_
_atom_site_type_symbol
_atom_site_label
_atom_site_fract_x
_atom_site_fract_y
_atom_site_fract_z
_atom_site_U_iso_or_equiv
_atom_site_adp_type
_atom_site_calc_flag
_atom_site_refinement_flags
_atom_site_occupancy
_atom_site_symmetry_multiplicity
_atom_site_disorder_assembly
_atom_site_disorder_group
Cl Cl1 0.3416(2) -0.1995(3) 0.13931(4) 0.0513(4) Uani d . 1 1 . .
Cl Cl2 0.8927(3) 0.6671(3) 0.22318(3) 0.0460(4) Uani d . 1 1 . .
O O1 0.8848(9) 0.5091(8) 0.10285(10) 0.0599(13) Uani d . 1 1 . .
O O2A 1.4182(19) -0.004(3) 0.0382(2) 0.088(4) Uani d PDU 0.60 1 A 1
H H2A 1.4940 -0.0747 0.0239 0.106 Uiso calc PR 0.60 1 A 1
O O2B 1.325(3) -0.072(3) 0.0293(4) 0.061(4) Uani d PDU 0.40 1 B 2
H H2B 1.3972 -0.1171 0.0134 0.074 Uiso calc PR 0.40 1 B 2
O O3A 1.259(2) 0.248(3) -0.0021(3) 0.082(4) Uani d PDU 0.60 1 A 1
O O3B 1.357(4) 0.322(4) 0.0053(5) 0.096(7) Uani d PDU 0.40 1 B 2
N N1 0.7824(8) 0.0816(9) 0.12040(10) 0.0342(10) Uani d D 1 1 . .
H H1N 0.791(9) -0.091(5) 0.1164(13) 0.041 Uiso d D 1 1 . .
C C1 0.6994(8) 0.1621(10) 0.15067(11) 0.0296(11) Uani d . 1 1 . .
C C2 0.4967(9) 0.0438(11) 0.16233(12) 0.0342(12) Uani d . 1 1 . .
C C3 0.4144(9) 0.1202(12) 0.19205(13) 0.0402(13) Uani d . 1 1 . .
H H3 0.2780 0.0402 0.1994 0.048 Uiso calc R 1 1 . .
C C4 0.5332(9) 0.3132(12) 0.21069(13) 0.0412(13) Uani d . 1 1 . .
H H4 0.4777 0.3662 0.2305 0.049 Uiso calc R 1 1 . .
C C5 0.7367(9) 0.4276(11) 0.19951(12) 0.0334(12) Uani d . 1 1 . .
C C6 0.8201(8) 0.3543(11) 0.17001(11) 0.0321(12) Uani d . 1 1 . .
H H6 0.9576 0.4337 0.1630 0.039 Uiso calc R 1 1 . .
C C7 0.8798(10) 0.2569(11) 0.09932(13) 0.0369(13) Uani d . 1 1 . .
C C8 0.9872(12) 0.1158(13) 0.07101(14) 0.0516(16) Uani d . 1 1 . .
H H8A 1.1120 -0.0047 0.0791 0.062 Uiso calc R 1 1 C 1
H H8B 0.8695 -0.0031 0.0608 0.062 Uiso calc R 1 1 C 1
C C9A 1.082(2) 0.297(3) 0.0464(2) 0.044(3) Uani d PDU 0.60 1 A 1
H H9A 1.1601 0.4541 0.0568 0.053 Uiso calc PR 0.60 1 A 1
H H9B 0.9545 0.3688 0.0329 0.053 Uiso calc PR 0.60 1 A 1
C C9B 1.172(3) 0.293(5) 0.0582(5) 0.058(5) Uani d PDU 0.40 1 B 2
H H9C 1.2859 0.3277 0.0756 0.069 Uiso calc PR 0.40 1 B 2
H H9D 1.1028 0.4709 0.0523 0.069 Uiso calc PR 0.40 1 B 2
C C10A 1.253(3) 0.145(3) 0.0256(4) 0.057(4) Uani d PDU 0.60 1 A 1
C C10B 1.302(4) 0.187(4) 0.0298(5) 0.043(6) Uani d PDU 0.40 1 B 2

loop_
_atom_site_aniso_label
_atom_site_aniso_U_11
_atom_site_aniso_U_22
_atom_site_aniso_U_33
_atom_site_aniso_U_12
_atom_site_aniso_U_13
_atom_site_aniso_U_23
Cl1 0.0426(8) 0.0500(9) 0.0613(9) -0.0162(7) 0.0020(7) -0.0020(8)
Cl2 0.0553(9) 0.0455(8) 0.0376(7) -0.0051(7) 0.0053(6) -0.0069(7)
O1 0.106(4) 0.026(2) 0.050(3) -0.007(2) 0.040(2) -0.0065(19)
O2A 0.092(7) 0.118(8) 0.055(5) 0.027(6) 0.018(5) -0.009(5)
O2B 0.068(6) 0.056(5) 0.062(6) 0.002(4) 0.031(4) -0.004(4)
O3A 0.075(6) 0.109(8) 0.065(6) 0.019(6) 0.017(5) -0.005(6)
O3B 0.110(10) 0.081(9) 0.099(10) 0.001(8) 0.038(8) 0.009(8)
N1 0.044(2) 0.024(2) 0.037(2) -0.004(2) 0.0166(19) -0.004(2)
C1 0.029(2) 0.025(3) 0.035(3) 0.003(2) 0.011(2) 0.001(2)
C2 0.031(3) 0.030(3) 0.042(3) -0.003(2) 0.005(2) 0.001(2)
C3 0.032(3) 0.045(3) 0.044(3) -0.003(3) 0.016(2) 0.008(3)
C4 0.042(3) 0.046(3) 0.037(3) 0.004(3) 0.020(2) 0.005(3)
C5 0.037(3) 0.031(3) 0.032(3) 0.004(2) 0.007(2) 0.002(2)
C6 0.028(3) 0.033(3) 0.037(3) -0.001(2) 0.013(2) 0.005(2)
C7 0.050(3) 0.026(3) 0.035(3) -0.002(2) 0.012(2) -0.006(2)
C8 0.069(4) 0.043(3) 0.045(3) -0.007(3) 0.027(3) -0.012(3)
C9A 0.062(6) 0.039(5) 0.032(5) 0.007(5) 0.013(4) 0.002(5)
C9B 0.064(9) 0.050(8) 0.061(9) -0.001(8) 0.018(7) -0.011(8)
C10A 0.061(7) 0.041(7) 0.073(8) -0.009(5) 0.043(6) 0.002(6)
C10B 0.048(8) 0.037(8) 0.045(7) -0.001(5) 0.009(4) -0.004(5)

loop_
_atom_type_symbol
_atom_type_description
_atom_type_scat_dispersion_real
_atom_type_scat_dispersion_imag
_atom_type_scat_source
C C 0.0033 0.0016 'International Tables Vol C Tables 4.2.6.8 and 6.1.1.4'
H H 0.0000 0.0000 'International Tables Vol C Tables 4.2.6.8 and 6.1.1.4'
Cl Cl 0.1484 0.1585 'International Tables Vol C Tables 4.2.6.8 and 6.1.1.4'
N N 0.0061 0.0033 'International Tables Vol C Tables 4.2.6.8 and 6.1.1.4'
O O 0.0106 0.0060 'International Tables Vol C Tables 4.2.6.8 and 6.1.1.4'

loop_
_geom_angle_atom_site_label_1
_geom_angle_atom_site_label_2
_geom_angle_atom_site_label_3
_geom_angle
C10A O2A H2A 109.5
C10B O2B H2B 109.5
C7 N1 C1 124.6(4)
C7 N1 H1N 117(4)
C1 N1 H1N 118(4)
C6 C1 C2 118.1(4)
C6 C1 N1 121.3(4)
C2 C1 N1 120.5(4)
C3 C2 C1 121.0(5)
C3 C2 Cl1 119.1(4)
C1 C2 Cl1 119.9(4)
C4 C3 C2 120.3(5)
C4 C3 H3 119.8
C2 C3 H3 119.8
C3 C4 C5 119.0(5)
C3 C4 H4 120.5
C5 C4 H4 120.5
C6 C5 C4 121.4(5)
C6 C5 Cl2 119.1(4)
C4 C5 Cl2 119.6(4)
C5 C6 C1 120.2(4)
C5 C6 H6 119.9
C1 C6 H6 119.9
O1 C7 N1 123.3(5)
O1 C7 C8 122.0(5)
N1 C7 C8 114.7(5)
C9A C8 C9B 27.7(8)
C9A C8 C7 117.0(6)
C9B C8 C7 110.1(8)
C9A C8 H8A 108.1
C9B C8 H8A 86.4
C7 C8 H8A 108.1
C9A C8 H8B 108.1
C9B C8 H8B 132.7
C7 C8 H8B 108.1
H8A C8 H8B 107.3
C8 C9A C10A 112.3(10)
C8 C9A H9A 109.1
C10A C9A H9A 109.1
C8 C9A H9B 109.1
C10A C9A H9B 109.1
H9A C9A H9B 107.9
C8 C9B C10B 118.2(17)
C8 C9B H9C 107.8
C10B C9B H9C 107.7
C8 C9B H9D 107.8
C10B C9B H9D 107.8
H9C C9B H9D 107.1
O3A C10A O2A 123.5(12)
O3A C10A C9A 112.0(11)
O2A C10A C9A 121.0(14)
O2B C10B O3B 117.8(19)
O2B C10B C9B 113.7(18)
O3B C10B C9B 127.6(18)

loop_
_geom_bond_atom_site_label_1
_geom_bond_atom_site_label_2
_geom_bond_distance
Cl1 C2 1.733(5)
Cl2 C5 1.739(5)
O1 C7 1.217(6)
O2A C10A 1.282(15)
O2A H2A 0.8200
O2B C10B 1.246(17)
O2B H2B 0.8200
O3A C10A 1.254(12)
O3B C10B 1.256(15)
N1 C7 1.348(7)
N1 C1 1.414(6)
N1 H1N 0.85(2)
C1 C6 1.391(7)
C1 C2 1.393(7)
C2 C3 1.386(7)
C3 C4 1.372(8)
C3 H3 0.9300
C4 C5 1.382(7)
C4 H4 0.9300
C5 C6 1.377(7)
C6 H6 0.9300
C7 C8 1.507(7)
C8 C9A 1.458(12)
C8 C9B 1.47(2)
C8 H8A 0.9700
C8 H8B 0.9700
C9A C10A 1.516(12)
C9A H9A 0.9700
C9A H9B 0.9700
C9B C10B 1.505(16)
C9B H9C 0.9700
C9B H9D 0.9700

loop_
_geom_hbond_atom_site_label_D
_geom_hbond_atom_site_label_H
_geom_hbond_atom_site_label_A
_geom_hbond_site_symmetry_A
_geom_hbond_distance_DH
_geom_hbond_distance_HA
_geom_hbond_distance_DA
_geom_hbond_angle_DHA
O2A H2A O3A 3_855 0.82 1.90 2.687(15) 161.5
O2B H2B O3B 3_855 0.82 1.90 2.64(2) 149.9
N1 H1N O1 1_545 0.85(2) 2.07(2) 2.901(6) 167(5)

loop_
_geom_torsion_atom_site_label_1
_geom_torsion_atom_site_label_2
_geom_torsion_atom_site_label_3
_geom_torsion_atom_site_label_4
_geom_torsion
C7 N1 C1 C6 -39.9(8)
C7 N1 C1 C2 142.0(5)
C6 C1 C2 C3 1.5(8)
N1 C1 C2 C3 179.7(5)
C6 C1 C2 Cl1 -179.4(4)
N1 C1 C2 Cl1 -1.2(7)
C1 C2 C3 C4 -0.6(8)
Cl1 C2 C3 C4 -179.7(4)
C2 C3 C4 C5 -0.6(8)
C3 C4 C5 C6 0.8(8)
C3 C4 C5 Cl2 -178.7(4)
C4 C5 C6 C1 0.1(8)
Cl2 C5 C6 C1 179.7(4)
C2 C1 C6 C5 -1.3(7)
N1 C1 C6 C5 -179.4(5)
C1 N1 C7 O1 -7.7(9)
C1 N1 C7 C8 171.2(5)
O1 C7 C8 C9A -4.8(11)
N1 C7 C8 C9A 176.2(7)
O1 C7 C8 C9B 24.5(13)
N1 C7 C8 C9B -154.4(10)
C9B C8 C9A C10A 79(2)
C7 C8 C9A C10A 160.8(11)
C9A C8 C9B C10B -70(2)
C7 C8 C9B C10B 179.8(15)
C8 C9A C10A O3A 152.1(15)
C8 C9A C10A O2A -48(2)
C8 C9B C10B O2B -33(3)
C8 C9B C10B O3B 136(3)
